data_7227819
loop_
_publ_author_name
'Mol\<canov, Kre\<simir'
'Koji\'c-Prodi\'c, Biserka'

_publ_section_title
;
 Spin pairing, electrostatic and dipolar interactions influence stacking
 of radical anions in alkali salts of
 4,5-dichloro-3,6-dioxocyclohexa-1,4-diene-1,2-dicarbonitrile (DDQ)
;
_journal_issue 13
_journal_name_full CrystEngComm
_journal_page_first 1801
_journal_paper_doi 10.1039/C7CE00261K
_journal_volume 19
_journal_year 2017
_chemical_compound_source 'synthesis as described'
_chemical_formula_moiety 'C8 H4 Cl2 N2 Na O4, C4 H8 O'
_chemical_formula_sum 'C12 H12 Cl2 N2 Na O5'
_chemical_formula_weight 358.13
_space_group_crystal_system monoclinic
_space_group_IT_number 14
_space_group_name_Hall '-P 2yn'
_space_group_name_H-M_alt 'P 1 21/n 1'
_symmetry_cell_setting monoclinic
_symmetry_Int_Tables_number 14
_symmetry_space_group_name_Hall '-P 2yn'
_symmetry_space_group_name_H-M 'P 1 21/n 1'
_atom_sites_solution_hydrogens mixed
_audit_creation_date 2015-02-26T14:50:53-00:00
_audit_creation_method 'WinGX routine CIF_UPDATE'
_audit_update_record
;
2017-02-03 deposited with the CCDC.
2017-03-08 downloaded from the CCDC.
;
_cell_angle_alpha 90
_cell_angle_beta 105.488(4)
_cell_angle_gamma 90
_cell_formula_units_Z 4
_cell_length_a 12.5284(6)
_cell_length_b 6.3807(2)
_cell_length_c 20.8145(8)
_cell_measurement_reflns_used 4539
_cell_measurement_temperature 293(2)
_cell_measurement_theta_max 77.9181
_cell_measurement_theta_min 3.6579
_cell_measurement_wavelength 1.54179
_cell_volume 1603.49(11)
_computing_cell_refinement
;
        CrysAlisPro, Agilent Technologies,
        Version 1.171.35.21 (release 20-01-2012 CrysAlis171 .NET)
        (compiled Jan 23 2012,18:06:46)
;
_computing_data_collection
;
        CrysAlisPro, Agilent Technologies,
        Version 1.171.35.21 (release 20-01-2012 CrysAlis171 .NET)
        (compiled Jan 23 2012,18:06:46)
;
_computing_data_reduction
;
        CrysAlisPro, Agilent Technologies,
        Version 1.171.35.21 (release 20-01-2012 CrysAlis171 .NET)
        (compiled Jan 23 2012,18:06:46)
;
_computing_molecular_graphics 'Ortep-3 for Windows (Farrugia, 1997)'
_computing_publication_material 'WinGX publication routines (Farrugia, 1999)'
_computing_structure_refinement 'SHELXL-2013 (Sheldrick, 2013)'
_computing_structure_solution 'SHELXS-97 (Sheldrick, 2008)'
_diffrn_ambient_temperature 293(2)
_diffrn_detector_area_resol_mean 10.4323
_diffrn_measured_fraction_theta_full 0.997
_diffrn_measured_fraction_theta_max 0.959
_diffrn_measurement_device_type 'Xcalibur, Ruby, Nova'
_diffrn_measurement_method '\w scans'
_diffrn_orient_matrix_UB_11 -0.0576016
_diffrn_orient_matrix_UB_12 0.0772302
_diffrn_orient_matrix_UB_13 -0.0708921
_diffrn_orient_matrix_UB_21 0.1117007
_diffrn_orient_matrix_UB_22 -0.005541
_diffrn_orient_matrix_UB_23 -0.0178048
_diffrn_orient_matrix_UB_31 -0.0220469
_diffrn_orient_matrix_UB_32 -0.2287208
_diffrn_orient_matrix_UB_33 -0.0235297
_diffrn_radiation_monochromator mirror
_diffrn_radiation_probe x-ray
_diffrn_radiation_type CuK\a
_diffrn_radiation_wavelength 1.54184
_diffrn_reflns_av_R_equivalents 0.025
_diffrn_reflns_av_unetI/netI 0.0699
_diffrn_reflns_Laue_measured_fraction_full 0.997
_diffrn_reflns_Laue_measured_fraction_max 0.959
_diffrn_reflns_limit_h_max 15
_diffrn_reflns_limit_h_min -15
_diffrn_reflns_limit_k_max 6
_diffrn_reflns_limit_k_min -7
_diffrn_reflns_limit_l_max 25
_diffrn_reflns_limit_l_min -26
_diffrn_reflns_number 7358
_diffrn_reflns_point_group_measured_fraction_full 0.997
_diffrn_reflns_point_group_measured_fraction_max 0.959
_diffrn_reflns_theta_full 67.684
_diffrn_reflns_theta_max 78.142
_diffrn_reflns_theta_min 4.408
_exptl_absorpt_coefficient_mu 4.134
_exptl_absorpt_correction_T_max 1
_exptl_absorpt_correction_T_min 0.23314
_exptl_absorpt_correction_type multi-scan
_exptl_absorpt_process_details
;
        CrysAlisPro, Agilent Technologies,
        Version 1.171.35.21 (release 20-01-2012 CrysAlis171 .NET)
        (compiled Jan 23 2012,18:06:46)
        Empirical absorption correction using spherical harmonics,
 implemented in SCALE3 ABSPACK scaling algorithm.
;
_exptl_crystal_colour 'dark red'
_exptl_crystal_density_diffrn 1.484
_exptl_crystal_density_method 'not measured'
_exptl_crystal_description prism
_exptl_crystal_F_000 732
_exptl_crystal_size_max 0.12
_exptl_crystal_size_mid 0.10
_exptl_crystal_size_min 0.08
_refine_diff_density_max 0.919
_refine_diff_density_min -0.472
_refine_diff_density_rms 0.085
_refine_ls_extinction_method none
_refine_ls_goodness_of_fit_ref 1.091
_refine_ls_hydrogen_treatment mixed
_refine_ls_matrix_type full
_refine_ls_number_parameters 215
_refine_ls_number_reflns 3287
_refine_ls_number_restraints 5
_refine_ls_restrained_S_all 1.102
_refine_ls_R_factor_all 0.0741
_refine_ls_R_factor_gt 0.0676
_refine_ls_shift/su_max 0.01
_refine_ls_shift/su_mean 0.001
_refine_ls_structure_factor_coef Fsqd
_refine_ls_weighting_details 'w=1/[\s^2^(Fo^2^)+(0.0804P)^2^+3.0045P] where P=(Fo^2^+2Fc^2^)/3'
_refine_ls_weighting_scheme calc
_refine_ls_wR_factor_gt 0.1792
_refine_ls_wR_factor_ref 0.1884
_reflns_number_gt 2935
_reflns_number_total 3287
_reflns_threshold_expression 'I > 2\s(I)'
_cod_data_source_file c7ce00261k2.cif
_cod_data_source_block nacN1Cl1q-mecoet
_cod_depositor_comments 'Adding full bibliography for 7227819--7227824.cif.'
_cod_original_formula_sum 'C12 H12 Cl2 N2 Na1 O5'
_cod_database_code 7227819

loop_
_symmetry_equiv_pos_as_xyz
'x, y, z'
'-x+1/2, y+1/2, -z+1/2'
'-x, -y, -z'
'x+1/2, -y+1/2, z+1/2'

loop_
_atom_site_label
_atom_site_type_symbol
_atom_site_fract_x
_atom_site_fract_y
_atom_site_fract_z
_atom_site_U_iso_or_equiv
_atom_site_adp_type
_atom_site_occupancy
_atom_site_calc_flag
Na1 Na 0.77313(11) 0.9612(2) 0.24904(6) 0.0403(3) Uani 1 d
Cl2 Cl 0.44923(9) 0.67600(19) 0.16198(5) 0.0587(3) Uani 1 d
Cl1 Cl 0.28916(7) 0.71672(16) 0.01503(5) 0.0500(3) Uani 1 d
O1 O 0.6818(2) 0.7178(4) 0.16479(12) 0.0461(6) Uani 1 d
O2 O 0.4107(2) 0.8089(4) -0.08405(11) 0.0434(6) Uani 1 d
N2 N 0.6683(4) 0.8257(7) -0.1143(2) 0.0661(10) Uani 1 d
N1 N 0.8698(4) 0.7853(8) 0.0696(2) 0.0755(12) Uani 1 d
C1 C 0.6192(3) 0.7389(5) 0.10765(16) 0.0365(7) Uani 1 d
C6 C 0.4993(3) 0.7233(5) 0.09424(16) 0.0375(7) Uani 1 d
C5 C 0.4308(3) 0.7434(5) 0.03124(16) 0.0357(7) Uani 1 d
C4 C 0.4726(3) 0.7842(5) -0.02650(16) 0.0346(7) Uani 1 d
C3 C 0.5921(3) 0.7932(5) -0.01326(15) 0.0345(7) Uani 1 d
C2 C 0.6613(3) 0.7724(5) 0.05027(16) 0.0350(7) Uani 1 d
C8 C 0.6375(3) 0.8117(6) -0.07167(17) 0.0402(8) Uani 1 d
C7 C 0.7828(3) 0.7792(6) 0.06191(18) 0.0462(8) Uani 1 d
O3 O 1.0025(3) 0.4524(7) 0.18761(17) 0.0725(10) Uani 1 d
C9 C 1.1465(8) 0.7670(15) 0.2045(4) 0.121(3) Uani 1 d
H9A H 1.201 0.8724 0.2039 0.181 Uiso 1 calc
H9B H 1.1687 0.6894 0.2454 0.181 Uiso 1 calc
H9C H 1.0763 0.8327 0.2011 0.181 Uiso 1 calc
C10 C 1.1367(6) 0.6231(19) 0.1476(5) 0.166(6) Uani 1 d
H10A H 1.1148 0.7014 0.1062 0.199 Uiso 1 calc
H10B H 1.2079 0.5586 0.1505 0.199 Uiso 1 calc
C11 C 1.0565(4) 0.4645(12) 0.1478(3) 0.106(3) Uani 1 d
C12 C 1.0369(7) 0.3036(14) 0.0867(4) 0.115(3) Uani 1 d
H12A H 0.9818 0.2026 0.09 0.172 Uiso 1 calc
H12B H 1.1051 0.2327 0.088 0.172 Uiso 1 calc
H12C H 1.0122 0.3789 0.0455 0.172 Uiso 1 calc
O4 O 0.8025(2) 1.2329(5) 0.17788(13) 0.0472(6) Uani 1 d
H4A H 0.870(2) 1.279(7) 0.170(2) 0.059(13) Uiso 1 d
H4B H 0.757(4) 1.233(10) 0.1339(14) 0.10(2) Uiso 1 d
O5 O 0.8987(2) 0.6744(5) 0.27556(16) 0.0483(7) Uani 1 d
H5A H 0.934(4) 0.648(8) 0.255(3) 0.052(15) Uiso 1 d
H5B H 0.928(5) 0.671(9) 0.315(3) 0.072(17) Uiso 1 d

loop_
_atom_site_aniso_label
_atom_site_aniso_U_11
_atom_site_aniso_U_22
_atom_site_aniso_U_33
_atom_site_aniso_U_23
_atom_site_aniso_U_13
_atom_site_aniso_U_12
Na1 0.0467(8) 0.0363(7) 0.0342(6) -0.0015(5) 0.0046(5) -0.0002(6)
Cl2 0.0637(6) 0.0720(7) 0.0409(5) 0.0098(4) 0.0148(4) -0.0053(5)
Cl1 0.0397(5) 0.0556(6) 0.0517(5) -0.0016(4) 0.0069(4) -0.0036(4)
O1 0.0529(15) 0.0454(14) 0.0286(11) 0.0038(10) -0.0088(10) 0.0020(11)
O2 0.0399(13) 0.0559(15) 0.0276(11) -0.0057(10) -0.0029(9) 0.0035(11)
N2 0.070(3) 0.070(3) 0.062(2) -0.0063(19) 0.023(2) 0.007(2)
N1 0.053(2) 0.089(3) 0.078(3) 0.004(2) 0.006(2) 0.005(2)
C1 0.0427(17) 0.0315(15) 0.0288(15) -0.0017(12) -0.0018(13) 0.0031(13)
C6 0.0460(18) 0.0342(16) 0.0291(15) 0.0020(12) 0.0048(13) 0.0013(14)
C5 0.0353(16) 0.0344(16) 0.0333(16) -0.0020(13) 0.0021(13) 0.0013(13)
C4 0.0365(16) 0.0340(16) 0.0288(14) -0.0054(12) 0.0006(12) 0.0024(13)
C3 0.0385(16) 0.0358(17) 0.0266(14) -0.0029(12) 0.0041(12) 0.0044(13)
C2 0.0331(16) 0.0353(16) 0.0312(15) -0.0018(12) -0.0005(12) 0.0059(12)
C8 0.0438(18) 0.0397(18) 0.0303(16) -0.0024(13) -0.0017(14) 0.0057(14)
C7 0.048(2) 0.047(2) 0.0371(18) -0.0002(15) -0.0013(15) 0.0031(16)
O3 0.0571(18) 0.100(3) 0.068(2) 0.0127(19) 0.0316(16) -0.0034(18)
C9 0.127(7) 0.144(8) 0.101(6) -0.015(5) 0.047(5) -0.049(6)
C10 0.074(4) 0.271(14) 0.170(9) 0.121(10) 0.064(6) 0.030(7)
C11 0.055(3) 0.167(7) 0.106(5) 0.078(5) 0.041(3) 0.038(4)
C12 0.118(6) 0.160(8) 0.085(4) 0.004(5) 0.059(4) 0.040(5)
O4 0.0476(14) 0.0584(16) 0.0350(13) 0.0012(11) 0.0102(11) -0.0054(12)
O5 0.0403(14) 0.0615(18) 0.0384(14) -0.0015(13) 0.0024(12) 0.0057(12)

loop_
_atom_type_symbol
_atom_type_description
_atom_type_scat_dispersion_real
_atom_type_scat_dispersion_imag
_atom_type_scat_source
C C 0.0181 0.0091 'International Tables Vol C Tables 4.2.6.8 and 6.1.1.4'
H H 0 0 'International Tables Vol C Tables 4.2.6.8 and 6.1.1.4'
O O 0.0492 0.0322 'International Tables Vol C Tables 4.2.6.8 and 6.1.1.4'
S S 0.3331 0.5567 'International Tables Vol C Tables 4.2.6.8 and 6.1.1.4'
Cl Cl 0.3639 0.7018 'International Tables Vol C Tables 4.2.6.8 and 6.1.1.4'
N N 0.0311 0.018 'International Tables Vol C Tables 4.2.6.8 and 6.1.1.4'
Na Na 0.1353 0.1239 'International Tables Vol C Tables 4.2.6.8 and 6.1.1.4'

loop_
_geom_angle_atom_site_label_1
_geom_angle_atom_site_label_2
_geom_angle_atom_site_label_3
_geom_angle
_geom_angle_site_symmetry_1
_geom_angle_site_symmetry_3
O4 Na1 O5 120.26(12) . .
O4 Na1 O1 85.56(10) . 2_655
O5 Na1 O1 110.16(11) . 2_655
O4 Na1 O1 98.07(10) . .
O5 Na1 O1 80.10(10) . .
O1 Na1 O1 165.63(7) 2_655 .
O4 Na1 O4 164.67(10) . 2_645
O5 Na1 O4 75.05(11) . 2_645
O1 Na1 O4 89.68(10) 2_655 2_645
O1 Na1 O4 83.20(10) . 2_645
O4 Na1 O5 74.98(11) . 2_655
O5 Na1 O5 162.29(13) . 2_655
O1 Na1 O5 78.27(10) 2_655 2_655
O1 Na1 O5 89.19(10) . 2_655
O4 Na1 O5 89.79(11) 2_645 2_655
O4 Na1 Na1 49.23(8) . 2_655
O5 Na1 Na1 149.58(10) . 2_655
O1 Na1 Na1 47.33(7) 2_655 2_655
O1 Na1 Na1 126.53(9) . 2_655
O4 Na1 Na1 118.23(9) 2_645 2_655
O5 Na1 Na1 46.80(8) 2_655 2_655
O4 Na1 Na1 141.67(10) . 2_645
O5 Na1 Na1 49.47(8) . 2_645
O1 Na1 Na1 132.35(10) 2_655 2_645
O1 Na1 Na1 47.07(7) . 2_645
O4 Na1 Na1 46.64(7) 2_645 2_645
O5 Na1 Na1 113.19(10) 2_655 2_645
Na1 Na1 Na1 158.99(10) 2_655 2_645
C1 O1 Na1 139.1(2) . 2_645
C1 O1 Na1 133.3(2) . .
Na1 O1 Na1 85.61(8) 2_645 .
O1 C1 C2 122.0(3) . .
O1 C1 C6 122.0(3) . .
C2 C1 C6 116.0(3) . .
C5 C6 C1 121.9(3) . .
C5 C6 Cl2 122.1(3) . .
C1 C6 Cl2 116.0(2) . .
C6 C5 C4 122.5(3) . .
C6 C5 Cl1 121.8(3) . .
C4 C5 Cl1 115.7(2) . .
O2 C4 C3 121.4(3) . .
O2 C4 C5 123.0(3) . .
C3 C4 C5 115.5(3) . .
C2 C3 C4 122.1(3) . .
C2 C3 C8 120.9(3) . .
C4 C3 C8 116.9(3) . .
C3 C2 C1 122.1(3) . .
C3 C2 C7 120.7(3) . .
C1 C2 C7 117.2(3) . .
N2 C8 C3 178.7(4) . .
N1 C7 C2 179.2(5) . .
C10 C9 H9A 109.5 . .
C10 C9 H9B 109.5 . .
H9A C9 H9B 109.5 . .
C10 C9 H9C 109.5 . .
H9A C9 H9C 109.5 . .
H9B C9 H9C 109.5 . .
C11 C10 C9 110.2(6) . .
C11 C10 H10A 109.6 . .
C9 C10 H10A 109.6 . .
C11 C10 H10B 109.6 . .
C9 C10 H10B 109.6 . .
H10A C10 H10B 108.1 . .
O3 C11 C10 125.0(8) . .
O3 C11 C12 120.7(6) . .
C10 C11 C12 114.2(7) . .
C11 C12 H12A 109.5 . .
C11 C12 H12B 109.5 . .
H12A C12 H12B 109.5 . .
C11 C12 H12C 109.5 . .
H12A C12 H12C 109.5 . .
H12B C12 H12C 109.5 . .
Na1 O4 Na1 84.12(8) . 2_655
Na1 O4 H4A 129(3) . .
Na1 O4 H4A 115(3) 2_655 .
Na1 O4 H4B 117(4) . .
Na1 O4 H4B 112(4) 2_655 .
H4A O4 H4B 100(3) . .
Na1 O5 Na1 83.73(9) . 2_645
Na1 O5 H5A 122(4) . .
Na1 O5 H5A 113(4) 2_645 .
Na1 O5 H5B 110(4) . .
Na1 O5 H5B 109(4) 2_645 .
H5A O5 H5B 114(6) . .

loop_
_geom_bond_atom_site_label_1
_geom_bond_atom_site_label_2
_geom_bond_distance
_geom_bond_site_symmetry_2
Na1 O4 2.372(3) .
Na1 O5 2.380(3) .
Na1 O1 2.383(3) 2_655
Na1 O1 2.393(3) .
Na1 O4 2.470(3) 2_645
Na1 O5 2.481(3) 2_655
Na1 Na1 3.2447(5) 2_655
Na1 Na1 3.2447(5) 2_645
Cl2 C6 1.716(3) .
Cl1 C5 1.724(3) .
O1 C1 1.245(4) .
O1 Na1 2.383(3) 2_645
O2 C4 1.251(4) .
N2 C8 1.061(5) .
N1 C7 1.058(6) .
C1 C2 1.445(5) .
C1 C6 1.456(5) .
C6 C5 1.368(4) .
C5 C4 1.456(5) .
C4 C3 1.449(5) .
C3 C2 1.381(4) .
C3 C8 1.478(5) .
C2 C7 1.477(5) .
O3 C11 1.204(6) .
C9 C10 1.477(14) .
C9 H9A 0.96 .
C9 H9B 0.96 .
C9 H9C 0.96 .
C10 C11 1.428(10) .
C10 H10A 0.97 .
C10 H10B 0.97 .
C11 C12 1.602(9) .
C12 H12A 0.96 .
C12 H12B 0.96 .
C12 H12C 0.96 .
O4 Na1 2.470(3) 2_655
O4 H4A 0.948(19) .
O4 H4B 0.941(19) .
O5 Na1 2.481(3) 2_645
O5 H5A 0.71(5) .
O5 H5B 0.80(6) .

loop_
_geom_torsion_atom_site_label_1
_geom_torsion_atom_site_label_2
_geom_torsion_atom_site_label_3
_geom_torsion_atom_site_label_4
_geom_torsion
_geom_torsion_site_symmetry_1
Na1 O1 C1 C2 -117.7(4) 2_645
Na1 O1 C1 C2 84.2(4) .
Na1 O1 C1 C6 59.9(5) 2_645
Na1 O1 C1 C6 -98.2(4) .
O1 C1 C6 C5 -179.0(3) .
C2 C1 C6 C5 -1.3(5) .
O1 C1 C6 Cl2 0.5(4) .
C2 C1 C6 Cl2 178.2(2) .
C1 C6 C5 C4 -0.8(5) .
Cl2 C6 C5 C4 179.8(3) .
C1 C6 C5 Cl1 177.9(3) .
Cl2 C6 C5 Cl1 -1.5(4) .
C6 C5 C4 O2 -177.9(3) .
Cl1 C5 C4 O2 3.3(4) .
C6 C5 C4 C3 2.6(5) .
Cl1 C5 C4 C3 -176.2(2) .
O2 C4 C3 C2 178.1(3) .
C5 C4 C3 C2 -2.4(5) .
O2 C4 C3 C8 -5.9(5) .
C5 C4 C3 C8 173.7(3) .
C4 C3 C2 C1 0.4(5) .
C8 C3 C2 C1 -175.5(3) .
C4 C3 C2 C7 179.1(3) .
C8 C3 C2 C7 3.2(5) .
O1 C1 C2 C3 179.2(3) .
C6 C1 C2 C3 1.5(5) .
O1 C1 C2 C7 0.4(5) .
C6 C1 C2 C7 -177.3(3) .
C9 C10 C11 O3 1.7(11) .
C9 C10 C11 C12 178.4(7) .
